data_2017800
loop_
_publ_author_name
'Xiao, Hailian'
'Wang, Guixue'
'Jian, Fangfang'

_publ_section_title
;
 Supramolecular interactions in the
 2,6-bis(benzimidazol-2-yl)pyridine--terephthalic acid--water (2/1/4)
 cocrystal
;
_journal_coeditor_code EM3031
_journal_issue 9
_journal_name_full 'Acta Crystallographica Section C'
_journal_page_first o446
_journal_page_last o448
_journal_paper_doi 10.1107/S0108270110025552
_journal_volume 66
_journal_year 2010
_chemical_formula_iupac 'C19 H13 N5 , 0.5C8 H6 O4 , 2H2 O'
_chemical_formula_moiety 'C19 H13 N5 , 0.5C8 H6 O4 , 2H2 O'
_chemical_formula_sum 'C23 H20 N5 O4'
_chemical_formula_weight 430.44
_chemical_name_systematic
;
2,6-bis(benzimidazol-2-yl)pyridine--terephthalic acid--water (2/1/4)
;
_space_group_IT_number 2
_symmetry_cell_setting triclinic
_symmetry_space_group_name_Hall '-P 1'
_symmetry_space_group_name_H-M 'P -1'
_atom_sites_solution_hydrogens geom
_atom_sites_solution_primary direct
_atom_sites_solution_secondary difmap
_audit_creation_method SHELXL97
_cell_angle_alpha 80.19(3)
_cell_angle_beta 81.13(3)
_cell_angle_gamma 74.88(3)
_cell_formula_units_Z 2
_cell_length_a 9.5040(19)
_cell_length_b 9.888(2)
_cell_length_c 11.713(2)
_cell_measurement_reflns_used 25
_cell_measurement_temperature 295(2)
_cell_measurement_theta_max 14
_cell_measurement_theta_min 4
_cell_volume 1040.1(4)
_computing_cell_refinement 'CAD-4 Software (Enraf--Nonius, 1989)'
_computing_data_collection 'CAD-4 Software (Enraf--Nonius, 1989)'
_computing_data_reduction 'NRCVAX (Gabe <i>et al.</i>,  1989)'
_computing_molecular_graphics 'SHELXL (Sheldrick, 2008)'
_computing_publication_material 'WinGX (Farrugia, 1999)'
_computing_structure_refinement 'SHELXL97 (Sheldrick, 2008)'
_computing_structure_solution 'SHELXS97 (Sheldrick, 2008)'
_diffrn_ambient_temperature 295(2)
_diffrn_measured_fraction_theta_full 0.997
_diffrn_measured_fraction_theta_max 0.997
_diffrn_measurement_device_type 'Enraf--Nonius CAD-4'
_diffrn_measurement_method \w
_diffrn_radiation_monochromator graphite
_diffrn_radiation_source 'fine-focus sealed tube'
_diffrn_radiation_type MoK\a
_diffrn_radiation_wavelength 0.71073
_diffrn_reflns_av_R_equivalents 0.0000
_diffrn_reflns_av_sigmaI/netI 0.0638
_diffrn_reflns_limit_h_max 11
_diffrn_reflns_limit_h_min -11
_diffrn_reflns_limit_k_max 11
_diffrn_reflns_limit_k_min -11
_diffrn_reflns_limit_l_max 13
_diffrn_reflns_limit_l_min 0
_diffrn_reflns_number 3660
_diffrn_reflns_theta_full 25.00
_diffrn_reflns_theta_max 25.00
_diffrn_reflns_theta_min 3.01
_diffrn_standards_decay_% 0
_diffrn_standards_interval_count 100
_diffrn_standards_number 3
_exptl_absorpt_coefficient_mu 0.097
_exptl_absorpt_correction_T_max 0.983
_exptl_absorpt_correction_T_min 0.976
_exptl_absorpt_correction_type psi-scan
_exptl_absorpt_process_details '(North <i>et al.</i>,  1968)'
_exptl_crystal_colour yellow
_exptl_crystal_density_diffrn 1.374
_exptl_crystal_density_method 'not measured'
_exptl_crystal_description block
_exptl_crystal_F_000 450
_exptl_crystal_size_max 0.25
_exptl_crystal_size_mid 0.22
_exptl_crystal_size_min 0.18
_refine_diff_density_max 0.292
_refine_diff_density_min -0.227
_refine_ls_extinction_method none
_refine_ls_goodness_of_fit_ref 1.054
_refine_ls_hydrogen_treatment mixed
_refine_ls_matrix_type full
_refine_ls_number_parameters 305
_refine_ls_number_reflns 3660
_refine_ls_number_restraints 9
_refine_ls_restrained_S_all 1.057
_refine_ls_R_factor_all 0.1170
_refine_ls_R_factor_gt 0.0531
_refine_ls_shift/su_max 0.000
_refine_ls_shift/su_mean 0.000
_refine_ls_structure_factor_coef Fsqd
_refine_ls_weighting_details 'calc w = 1/[\s^2^(Fo^2^)+(0.0819P)^2^+0.0000P] where P=(Fo^2^+2Fc^2^)/3'
_refine_ls_weighting_scheme calc
_refine_ls_wR_factor_gt 0.1309
_refine_ls_wR_factor_ref 0.1710
_reflns_number_gt 1926
_reflns_number_total 3660
_reflns_threshold_expression I>2\s(I)
_cod_data_source_file em3031.cif
_cod_data_source_block I
_cod_original_cell_volume 1040.1(3)
_cod_database_code 2017800
_cod_database_fobs_code 2017800

loop_
_symmetry_equiv_pos_as_xyz
'x, y, z'
'-x, -y, -z'

loop_
_atom_site_type_symbol
_atom_site_label
_atom_site_fract_x
_atom_site_fract_y
_atom_site_fract_z
_atom_site_U_iso_or_equiv
_atom_site_adp_type
_atom_site_calc_flag
_atom_site_refinement_flags
_atom_site_occupancy
_atom_site_disorder_assembly
_atom_site_disorder_group
N N1 0.1641(2) 0.8680(3) 0.1945(2) 0.0591(7) Uani d . 1 . .
H H1 0.2028 0.8023 0.1516 0.071 Uiso d R 1 . .
N N2 -0.0078(2) 1.0315(3) 0.2810(2) 0.0585(7) Uani d . 1 . .
N N3 -0.0278(2) 0.8192(3) 0.0638(2) 0.0528(7) Uani d . 1 . .
N N4 -0.1258(2) 0.6490(3) -0.1512(2) 0.0592(7) Uani d . 1 . .
N N5 0.0903(2) 0.6236(3) -0.0879(2) 0.0558(7) Uani d . 1 . .
H H5 0.1540 0.6361 -0.0485 0.067 Uiso d R 1 . .
C C1 0.2364(3) 0.9215(4) 0.2658(3) 0.0577(8) Uani d . 1 . .
C C2 0.3815(3) 0.8940(4) 0.2815(3) 0.0699(10) Uani d . 1 . .
H H2A 0.4524 0.8256 0.2451 0.084 Uiso calc R 1 . .
C C3 0.4170(4) 0.9729(5) 0.3540(3) 0.0861(13) Uani d . 1 . .
H H3 0.5144 0.9582 0.3666 0.103 Uiso calc R 1 . .
C C4 0.3089(4) 1.0754(5) 0.4095(3) 0.0842(12) Uani d . 1 . .
H H4 0.3358 1.1278 0.4576 0.101 Uiso calc R 1 . .
C C5 0.1648(3) 1.0987(4) 0.3933(3) 0.0709(10) Uani d . 1 . .
H H5A 0.0929 1.1648 0.4313 0.085 Uiso calc R 1 . .
C C6 0.1284(3) 1.0220(4) 0.3191(3) 0.0594(9) Uani d . 1 . .
C C7 0.0218(3) 0.9389(3) 0.2065(2) 0.0540(8) Uani d . 1 . .
C C8 -0.0829(3) 0.9177(4) 0.1366(2) 0.0534(8) Uani d . 1 . .
C C9 -0.2281(3) 0.9958(3) 0.1418(3) 0.0599(9) Uani d . 1 . .
H H9 -0.2634 1.0634 0.1923 0.072 Uiso calc R 1 . .
C C10 -0.3174(3) 0.9708(4) 0.0708(3) 0.0679(10) Uani d . 1 . .
H H10 -0.4147 1.0218 0.0726 0.081 Uiso calc R 1 . .
C C11 -0.2645(3) 0.8716(4) -0.0024(3) 0.0602(9) Uani d . 1 . .
H H11 -0.3247 0.8541 -0.0509 0.072 Uiso calc R 1 . .
C C12 -0.1198(3) 0.7975(3) -0.0035(2) 0.0506(8) Uani d . 1 . .
C C13 -0.0546(3) 0.6907(3) -0.0812(2) 0.0517(8) Uani d . 1 . .
C C14 -0.0198(3) 0.5495(3) -0.2093(2) 0.0549(8) Uani d . 1 . .
C C15 -0.0325(3) 0.4745(4) -0.2952(3) 0.0691(10) Uani d . 1 . .
H H15 -0.1223 0.4863 -0.3225 0.083 Uiso calc R 1 . .
C C16 0.0900(4) 0.3825(4) -0.3388(3) 0.0756(11) Uani d . 1 . .
H H16 0.0836 0.3317 -0.3969 0.091 Uiso calc R 1 . .
C C17 0.2262(3) 0.3638(4) -0.2967(3) 0.0746(10) Uani d . 1 . .
H H17 0.3080 0.2998 -0.3270 0.090 Uiso calc R 1 . .
C C18 0.2402(3) 0.4384(4) -0.2115(3) 0.0650(9) Uani d . 1 . .
H H18 0.3298 0.4261 -0.1836 0.078 Uiso calc R 1 . .
C C19 0.1163(3) 0.5318(3) -0.1696(2) 0.0550(8) Uani d . 1 . .
O O1 0.6153(2) 0.2410(3) 0.2946(2) 0.0892(9) Uani d . 1 . .
O O2 0.7970(2) 0.2170(3) 0.40003(18) 0.0715(7) Uani d . 1 . .
H H2 0.8460 0.1739 0.3476 0.107 Uiso d R 1 . .
C C20 0.4424(3) 0.4649(4) 0.4124(3) 0.0666(10) Uani d . 1 . .
H H20 0.4035 0.4414 0.3523 0.080 Uiso calc R 1 . .
C C21 0.5803(3) 0.3894(3) 0.4407(2) 0.0538(8) Uani d . 1 . .
C C22 0.6370(3) 0.4268(4) 0.5284(3) 0.0636(9) Uani d . 1 . .
H H22 0.7300 0.3782 0.5476 0.076 Uiso calc R 1 . .
C C23 0.6644(3) 0.2755(4) 0.3714(3) 0.0595(9) Uani d . 1 . .
O O1W 0.4218(2) 0.3516(3) 0.1293(2) 0.0794(8) Uani d D 1 . .
H H1W 0.337(2) 0.341(5) 0.145(3) 0.119 Uiso d D 1 . .
H H2W 0.468(3) 0.319(5) 0.187(2) 0.119 Uiso d D 1 . .
O O2W 0.3381(2) 0.6469(4) 0.0495(3) 0.0884(8) Uani d D 1 . .
H H3W 0.410(4) 0.658(5) 0.087(3) 0.133 Uiso d D 1 . .
H H4W 0.392(5) 0.645(8) -0.019(2) 0.133 Uiso d PD 0.55(6) A 1
H H5W 0.350(8) 0.556(3) 0.074(6) 0.133 Uiso d PD 0.45(6) A 2

loop_
_atom_site_aniso_label
_atom_site_aniso_U_11
_atom_site_aniso_U_22
_atom_site_aniso_U_33
_atom_site_aniso_U_12
_atom_site_aniso_U_13
_atom_site_aniso_U_23
N1 0.0440(12) 0.0550(19) 0.0753(16) -0.0032(12) -0.0028(12) -0.0177(14)
N2 0.0478(13) 0.0590(19) 0.0678(16) -0.0038(12) -0.0062(12) -0.0205(14)
N3 0.0435(12) 0.0507(18) 0.0623(14) -0.0071(11) -0.0046(11) -0.0105(13)
N4 0.0497(13) 0.0615(19) 0.0671(15) -0.0072(12) -0.0123(12) -0.0155(14)
N5 0.0431(12) 0.0577(19) 0.0660(15) -0.0061(12) -0.0072(11) -0.0157(14)
C1 0.0503(16) 0.056(2) 0.0692(19) -0.0127(15) -0.0151(15) -0.0089(17)
C2 0.0534(17) 0.073(3) 0.082(2) -0.0043(17) -0.0129(16) -0.017(2)
C3 0.0548(19) 0.104(4) 0.101(3) -0.016(2) -0.0293(19) -0.006(3)
C4 0.080(2) 0.093(3) 0.093(3) -0.023(2) -0.036(2) -0.021(2)
C5 0.0680(19) 0.075(3) 0.073(2) -0.0069(18) -0.0187(17) -0.0251(19)
C6 0.0507(16) 0.064(2) 0.0632(18) -0.0096(16) -0.0099(14) -0.0119(17)
C7 0.0442(14) 0.054(2) 0.0623(18) -0.0071(14) -0.0023(13) -0.0135(16)
C8 0.0436(14) 0.052(2) 0.0657(18) -0.0107(14) -0.0087(13) -0.0101(16)
C9 0.0481(15) 0.055(2) 0.075(2) -0.0017(15) -0.0016(15) -0.0251(17)
C10 0.0453(15) 0.066(3) 0.090(2) 0.0016(16) -0.0121(16) -0.023(2)
C11 0.0447(14) 0.060(2) 0.075(2) -0.0013(15) -0.0128(14) -0.0180(18)
C12 0.0471(14) 0.045(2) 0.0594(17) -0.0099(14) -0.0049(13) -0.0101(15)
C13 0.0432(14) 0.052(2) 0.0583(17) -0.0050(14) -0.0078(13) -0.0111(15)
C14 0.0527(16) 0.051(2) 0.0604(18) -0.0070(14) -0.0057(14) -0.0155(16)
C15 0.0674(19) 0.071(3) 0.073(2) -0.0091(18) -0.0136(17) -0.0260(19)
C16 0.087(2) 0.069(3) 0.072(2) -0.013(2) -0.0024(19) -0.028(2)
C17 0.0646(19) 0.064(3) 0.083(2) 0.0013(18) 0.0101(18) -0.019(2)
C18 0.0549(17) 0.068(3) 0.068(2) -0.0086(16) 0.0016(15) -0.0168(18)
C19 0.0539(16) 0.052(2) 0.0581(17) -0.0095(15) -0.0007(14) -0.0143(16)
O1 0.0613(13) 0.096(2) 0.1162(19) 0.0104(13) -0.0251(13) -0.0640(17)
O2 0.0517(11) 0.0745(18) 0.0839(15) 0.0068(11) -0.0104(10) -0.0305(13)
C20 0.0498(15) 0.074(3) 0.078(2) 0.0001(16) -0.0136(15) -0.0342(19)
C21 0.0456(14) 0.052(2) 0.0621(17) -0.0057(14) 0.0010(13) -0.0204(16)
C22 0.0500(16) 0.067(3) 0.0720(19) 0.0009(16) -0.0113(15) -0.0238(18)
C23 0.0465(16) 0.058(2) 0.074(2) -0.0079(15) -0.0048(15) -0.0164(18)
O1W 0.0541(12) 0.098(2) 0.0891(17) -0.0168(13) -0.0082(11) -0.0234(15)
O2W 0.0681(14) 0.081(2) 0.107(2) -0.0019(14) 0.0075(13) -0.0285(16)

loop_
_atom_type_symbol
_atom_type_description
_atom_type_scat_dispersion_real
_atom_type_scat_dispersion_imag
_atom_type_scat_source
C C 0.0033 0.0016 'International Tables Vol C Tables 4.2.6.8 and 6.1.1.4'
H H 0.0000 0.0000 'International Tables Vol C Tables 4.2.6.8 and 6.1.1.4'
N N 0.0061 0.0033 'International Tables Vol C Tables 4.2.6.8 and 6.1.1.4'
O O 0.0106 0.0060 'International Tables Vol C Tables 4.2.6.8 and 6.1.1.4'

loop_
_geom_angle_atom_site_label_1
_geom_angle_atom_site_label_2
_geom_angle_atom_site_label_3
_geom_angle_site_symmetry_1
_geom_angle_site_symmetry_3
_geom_angle
_geom_angle_publ_flag
C7 N1 C1 . . 106.9(2) ?
C7 N1 H1 . . 126.5 ?
C1 N1 H1 . . 126.6 ?
C7 N2 C6 . . 104.5(2) ?
C12 N3 C8 . . 117.2(2) ?
C13 N4 C14 . . 105.0(2) ?
C13 N5 C19 . . 107.4(2) ?
C13 N5 H5 . . 126.3 ?
C19 N5 H5 . . 126.3 ?
C2 C1 C6 . . 123.1(3) ?
C2 C1 N1 . . 131.6(3) ?
C6 C1 N1 . . 105.2(2) ?
C1 C2 C3 . . 116.5(3) ?
C1 C2 H2A . . 121.7 ?
C3 C2 H2A . . 121.7 ?
C2 C3 C4 . . 121.4(3) ?
C2 C3 H3 . . 119.3 ?
C4 C3 H3 . . 119.3 ?
C5 C4 C3 . . 120.6(3) ?
C5 C4 H4 . . 119.7 ?
C3 C4 H4 . . 119.7 ?
C4 C5 C6 . . 118.5(3) ?
C4 C5 H5A . . 120.8 ?
C6 C5 H5A . . 120.8 ?
C5 C6 C1 . . 119.9(3) ?
C5 C6 N2 . . 130.1(3) ?
C1 C6 N2 . . 109.9(3) ?
N2 C7 N1 . . 113.4(2) ?
N2 C7 C8 . . 125.1(2) ?
N1 C7 C8 . . 121.3(3) ?
N3 C8 C9 . . 122.4(3) ?
N3 C8 C7 . . 115.1(2) ?
C9 C8 C7 . . 122.5(3) ?
C10 C9 C8 . . 118.3(3) ?
C10 C9 H9 . . 120.8 ?
C8 C9 H9 . . 120.8 ?
C11 C10 C9 . . 120.3(3) ?
C11 C10 H10 . . 119.9 ?
C9 C10 H10 . . 119.9 ?
C10 C11 C12 . . 118.7(3) ?
C10 C11 H11 . . 120.7 ?
C12 C11 H11 . . 120.7 ?
N3 C12 C11 . . 123.2(3) ?
N3 C12 C13 . . 115.0(2) ?
C11 C12 C13 . . 121.8(3) ?
N4 C13 N5 . . 112.8(3) ?
N4 C13 C12 . . 125.2(2) ?
N5 C13 C12 . . 122.0(2) ?
C15 C14 N4 . . 129.9(3) ?
C15 C14 C19 . . 120.3(3) ?
N4 C14 C19 . . 109.8(3) ?
C16 C15 C14 . . 118.5(3) ?
C16 C15 H15 . . 120.8 ?
C14 C15 H15 . . 120.8 ?
C15 C16 C17 . . 120.8(3) ?
C15 C16 H16 . . 119.6 ?
C17 C16 H16 . . 119.6 ?
C18 C17 C16 . . 121.3(3) ?
C18 C17 H17 . . 119.4 ?
C16 C17 H17 . . 119.4 ?
C19 C18 C17 . . 117.2(3) ?
C19 C18 H18 . . 121.4 ?
C17 C18 H18 . . 121.4 ?
C18 C19 N5 . . 133.0(3) ?
C18 C19 C14 . . 122.0(3) ?
N5 C19 C14 . . 105.0(2) ?
C23 O2 H2 . . 109.5 ?
C22 C20 C21 2_666 . 120.8(3) ?
C22 C20 H20 2_666 . 119.6 ?
C21 C20 H20 . . 119.6 ?
C22 C21 C20 . . 118.8(3) ?
C22 C21 C23 . . 122.2(2) ?
C20 C21 C23 . . 118.9(3) ?
C20 C22 C21 2_666 . 120.4(3) ?
C20 C22 H22 2_666 . 119.8 ?
C21 C22 H22 . . 119.8 ?
O1 C23 O2 . . 123.0(3) ?
O1 C23 C21 . . 122.9(3) ?
O2 C23 C21 . . 114.1(3) ?
H1W O1W H2W . . 110(3) ?
H3W O2W H4W . . 94(2) ?
H3W O2W H5W . . 95(2) ?
H4W O2W H5W . . 100(3) ?

loop_
_geom_bond_atom_site_label_1
_geom_bond_atom_site_label_2
_geom_bond_site_symmetry_2
_geom_bond_distance
_geom_bond_publ_flag
N1 C7 . 1.349(3) y
N1 C1 . 1.402(4) y
N1 H1 . 0.8599 ?
N2 C7 . 1.320(4) y
N2 C6 . 1.408(3) y
N3 C12 . 1.342(3) y
N3 C8 . 1.352(4) y
N4 C13 . 1.316(4) y
N4 C14 . 1.395(4) y
N5 C13 . 1.361(3) y
N5 C19 . 1.381(4) y
N5 H5 . 0.8599 ?
C1 C2 . 1.370(4) ?
C1 C6 . 1.383(4) ?
C2 C3 . 1.376(5) ?
C2 H2A . 0.9300 ?
C3 C4 . 1.407(5) ?
C3 H3 . 0.9300 ?
C4 C5 . 1.366(4) ?
C4 H4 . 0.9300 ?
C5 C6 . 1.380(4) ?
C5 H5A . 0.9300 ?
C7 C8 . 1.457(4) ?
C8 C9 . 1.392(4) ?
C9 C10 . 1.368(4) ?
C9 H9 . 0.9300 ?
C10 C11 . 1.359(4) ?
C10 H10 . 0.9300 ?
C11 C12 . 1.378(4) ?
C11 H11 . 0.9300 ?
C12 C13 . 1.463(4) ?
C14 C15 . 1.384(4) ?
C14 C19 . 1.399(4) ?
C15 C16 . 1.366(4) ?
C15 H15 . 0.9300 ?
C16 C17 . 1.411(4) ?
C16 H16 . 0.9300 ?
C17 C18 . 1.379(5) ?
C17 H17 . 0.9300 ?
C18 C19 . 1.375(4) ?
C18 H18 . 0.9300 ?
O1 C23 . 1.209(3) ?
O2 C23 . 1.311(3) ?
O2 H2 . 0.8202 ?
C20 C22 2_666 1.367(4) ?
C20 C21 . 1.387(4) ?
C20 H20 . 0.9300 ?
C21 C22 . 1.374(4) ?
C21 C23 . 1.486(4) ?
C22 C20 2_666 1.367(4) ?
C22 H22 . 0.9300 ?
O1W H1W . 0.824(18) ?
O1W H2W . 0.838(18) ?
O2W H3W . 0.911(18) ?
O2W H4W . 0.88(2) ?
O2W H5W . 0.87(2) ?

loop_
_geom_hbond_atom_site_label_D
_geom_hbond_atom_site_label_H
_geom_hbond_atom_site_label_A
_geom_hbond_site_symmetry_A
_geom_hbond_distance_DH
_geom_hbond_distance_HA
_geom_hbond_distance_DA
_geom_hbond_angle_DHA
_geom_hbond_publ_flag
N1 H1 O2W . 0.86 2.14 2.985(4) 168.9 y
N5 H5 O2W . 0.86 2.27 3.125(4) 173.8 y
O2 H2 N2 1_645 0.82 1.88 2.655(3) 156.6 y
O1W H1W N4 2_565 0.824(18) 1.979(18) 2.787(3) 167(4) y
O1W H2W O1 . 0.838(18) 1.944(18) 2.766(3) 167(4) y
O2W H5W O1W . 0.87(2) 1.99(3) 2.849(5) 168(6) y
O2W H4W O1W 2_665 0.88(2) 2.03(3) 2.850(4) 155(5) y

loop_
_geom_torsion_atom_site_label_1
_geom_torsion_atom_site_label_2
_geom_torsion_atom_site_label_3
_geom_torsion_atom_site_label_4
_geom_torsion_site_symmetry_1
_geom_torsion_site_symmetry_2
_geom_torsion_site_symmetry_3
_geom_torsion_site_symmetry_4
_geom_torsion
_geom_torsion_publ_flag
C7 N1 C1 C2 . . . . -175.6(4) ?
C7 N1 C1 C6 . . . . 1.2(3) ?
C6 C1 C2 C3 . . . . -0.3(5) ?
N1 C1 C2 C3 . . . . 176.0(3) ?
C1 C2 C3 C4 . . . . 0.5(6) ?
C2 C3 C4 C5 . . . . 0.4(6) ?
C3 C4 C5 C6 . . . . -1.6(6) ?
C4 C5 C6 C1 . . . . 1.8(5) ?
C4 C5 C6 N2 . . . . -175.2(3) ?
C2 C1 C6 C5 . . . . -0.8(5) ?
N1 C1 C6 C5 . . . . -178.0(3) ?
C2 C1 C6 N2 . . . . 176.7(3) ?
N1 C1 C6 N2 . . . . -0.5(4) ?
C7 N2 C6 C5 . . . . 176.7(4) ?
C7 N2 C6 C1 . . . . -0.4(4) ?
C6 N2 C7 N1 . . . . 1.3(4) ?
C6 N2 C7 C8 . . . . -175.0(3) ?
C1 N1 C7 N2 . . . . -1.6(4) ?
C1 N1 C7 C8 . . . . 174.8(3) ?
C12 N3 C8 C9 . . . . -0.9(5) ?
C12 N3 C8 C7 . . . . -179.1(3) ?
N2 C7 C8 N3 . . . . 178.4(3) ?
N1 C7 C8 N3 . . . . 2.4(4) ?
N2 C7 C8 C9 . . . . 0.2(5) ?
N1 C7 C8 C9 . . . . -175.8(3) ?
N3 C8 C9 C10 . . . . 0.4(5) ?
C7 C8 C9 C10 . . . . 178.5(3) ?
C8 C9 C10 C11 . . . . 0.1(5) ?
C9 C10 C11 C12 . . . . 0.0(5) ?
C8 N3 C12 C11 . . . . 1.0(5) ?
C8 N3 C12 C13 . . . . 179.6(3) ?
C10 C11 C12 N3 . . . . -0.5(5) ?
C10 C11 C12 C13 . . . . -179.1(3) ?
C14 N4 C13 N5 . . . . -1.1(4) ?
C14 N4 C13 C12 . . . . 178.8(3) ?
C19 N5 C13 N4 . . . . 0.7(4) ?
C19 N5 C13 C12 . . . . -179.2(3) ?
N3 C12 C13 N4 . . . . 177.3(3) ?
C11 C12 C13 N4 . . . . -4.0(5) ?
N3 C12 C13 N5 . . . . -2.8(4) ?
C11 C12 C13 N5 . . . . 175.8(3) ?
C13 N4 C14 C15 . . . . -178.0(4) ?
C13 N4 C14 C19 . . . . 1.1(4) ?
N4 C14 C15 C16 . . . . 179.7(3) ?
C19 C14 C15 C16 . . . . 0.6(5) ?
C14 C15 C16 C17 . . . . 0.4(6) ?
C15 C16 C17 C18 . . . . -0.7(6) ?
C16 C17 C18 C19 . . . . -0.1(5) ?
C17 C18 C19 N5 . . . . -178.8(4) ?
C17 C18 C19 C14 . . . . 1.2(5) ?
C13 N5 C19 C18 . . . . -180.0(4) ?
C13 N5 C19 C14 . . . . 0.1(3) ?
C15 C14 C19 C18 . . . . -1.5(5) ?
N4 C14 C19 C18 . . . . 179.3(3) ?
C15 C14 C19 N5 . . . . 178.5(3) ?
N4 C14 C19 N5 . . . . -0.7(4) ?
C22 C20 C21 C22 2_666 . . . -1.0(6) ?
C22 C20 C21 C23 2_666 . . . -178.1(3) ?
C20 C21 C22 C20 . . . 2_666 1.0(6) ?
C23 C21 C22 C20 . . . 2_666 178.0(3) ?
C22 C21 C23 O1 . . . . 179.5(4) ?
C20 C21 C23 O1 . . . . -3.5(5) ?
C22 C21 C23 O2 . . . . -1.3(5) ?
C20 C21 C23 O2 . . . . 175.7(3) ?
